data_4512079
loop_
_publ_author_name
'Knorr, Michael'
'Khatyr, Abderrahim'
'Dini Aleo, Ahmed'
'El Yaagoubi, Anass'
'Strohmann, Carsten'
'Kubicki, Marek M.'
'Rousselin, Yoann'
'Aly, Shawkat M.'
'Fortin, Daniel'
'Lapprand, Antony'
'Harvey, Pierre D.'

_publ_section_title
;
 Copper(I) Halides (X = Br, I) Coordinated to Bis(arylthio)methane
 Ligands: Aryl Substitution and Halide Effects on the Dimensionality,
 Cluster Size, and Luminescence Properties of the Coordination Polymers
;
_journal_issue 11
_journal_name_full 'Crystal Growth &amp; Design'
_journal_page_first 5373
_journal_paper_doi 10.1021/cg500905z
_journal_volume 14
_journal_year 2014
_chemical_compound_source 'synthesis as described'
_chemical_formula_moiety 'C14 H14 Br2 Cu2'
_chemical_formula_sum 'C26 H24 Br2 Cu2 S4'
_chemical_formula_weight 751.59
_chemical_name_systematic
;
 ?
;
_space_group_IT_number 7
_symmetry_cell_setting monoclinic
_symmetry_Int_Tables_number 7
_symmetry_space_group_name_Hall 'P -2yac'
_symmetry_space_group_name_H-M 'P 1 n 1'
_atom_sites_solution_hydrogens geom
_atom_sites_solution_primary direct
_atom_sites_solution_secondary difmap
_cell_angle_alpha 90
_cell_angle_beta 93.0410(10)
_cell_angle_gamma 90
_cell_formula_units_Z 2
_cell_length_a 12.8375(6)
_cell_length_b 6.4922(3)
_cell_length_c 16.7746(8)
_cell_measurement_reflns_used 5223
_cell_measurement_temperature 130(2)
_cell_measurement_theta_max 30.5007
_cell_measurement_theta_min 3.1378
_cell_measurement_wavelength 0.71073
_cell_volume 1396.09(11)
_computing_cell_refinement 'SAINT V7.68A integration software'
_computing_data_collection 'Bruker APEX2 software'
_computing_data_reduction 'SORTAV (Blessing, 1995)'
_computing_molecular_graphics 'Ortep-3 for Windows (Farrugia, 1997)'
_computing_publication_material 'WinGX publication routines (Farrugia, 1999)'
_computing_structure_refinement 'SHELXL-97 (Sheldrick, 2008)'
_computing_structure_solution 'SHELXS-86 (Sheldrick, 1986)'
_diffrn_ambient_temperature 130(2)
_diffrn_detector 'APEX-II CCD'
_diffrn_measured_fraction_theta_full 0.998
_diffrn_measured_fraction_theta_max 0.883
_diffrn_measurement_device '\k-geometry diffractometer'
_diffrn_measurement_device_type 'Bruker APEX-II'
_diffrn_measurement_method '\f or \w oscillation scans'
_diffrn_orient_matrix_type 'x-axis to radiation source'
_diffrn_orient_matrix_UB_11 2
_diffrn_orient_matrix_UB_12 0.395247E-1
_diffrn_orient_matrix_UB_13 0.131443
_diffrn_orient_matrix_UB_21 2
_diffrn_orient_matrix_UB_22 -0.198857E-1
_diffrn_orient_matrix_UB_23 0.190388E-2
_diffrn_orient_matrix_UB_31 2
_diffrn_orient_matrix_UB_32 0.642447E-1
_diffrn_orient_matrix_UB_33 -0.802775E-1
_diffrn_radiation_monochromator graphite
_diffrn_radiation_probe x-ray
_diffrn_radiation_type MoK\a
_diffrn_radiation_wavelength 0.71073
_diffrn_reflns_av_R_equivalents 0.0461
_diffrn_reflns_av_unetI/netI 0.1193
_diffrn_reflns_limit_h_max 15
_diffrn_reflns_limit_h_min -18
_diffrn_reflns_limit_k_max 7
_diffrn_reflns_limit_k_min -9
_diffrn_reflns_limit_l_max 24
_diffrn_reflns_limit_l_min -23
_diffrn_reflns_number 9238
_diffrn_reflns_reduction_process
;
 Scaled and merged with Sortav
 R.H. Blessing, (1987) Cryst. Rev. 1, 3-58
 R.H. Blessing, (1989) J. Appl. Cryst. 22, 396-397
;
_diffrn_reflns_theta_full 25
_diffrn_reflns_theta_max 30.81
_diffrn_reflns_theta_min 1.95
_diffrn_source 'sealed x-ray tube'
_exptl_absorpt_coefficient_mu 4.699
_exptl_absorpt_correction_T_max 0.746
_exptl_absorpt_correction_T_min 0.347
_exptl_absorpt_correction_type multi-scan
_exptl_absorpt_process_details SADABS
_exptl_crystal_colour blue
_exptl_crystal_density_diffrn 1.788
_exptl_crystal_density_method 'not measured'
_exptl_crystal_description pism
_exptl_crystal_F_000 744
_exptl_crystal_size_max 0.223
_exptl_crystal_size_mid 0.174
_exptl_crystal_size_min 0.15
_refine_diff_density_max 0.962
_refine_diff_density_min -1.203
_refine_diff_density_rms 0.144
_refine_ls_abs_structure_details 'Flack H D (1983), Acta Cryst. A39, 876-881'
_refine_ls_abs_structure_Flack 0.016(8)
_refine_ls_extinction_method none
_refine_ls_goodness_of_fit_ref 0.919
_refine_ls_hydrogen_treatment constr
_refine_ls_matrix_type full
_refine_ls_number_parameters 307
_refine_ls_number_reflns 6506
_refine_ls_number_restraints 2
_refine_ls_restrained_S_all 0.919
_refine_ls_R_factor_all 0.0802
_refine_ls_R_factor_gt 0.0451
_refine_ls_shift/su_max 0.001
_refine_ls_shift/su_mean 0
_refine_ls_structure_factor_coef Fsqd
_refine_ls_weighting_details 'calc w=1/[\s^2^(Fo^2^)+(0.0000P)^2^+0.0000P] where P=(Fo^2^+2Fc^2^)/3'
_refine_ls_weighting_scheme calc
_refine_ls_wR_factor_gt 0.0742
_refine_ls_wR_factor_ref 0.0841
_reflns_number_gt 4568
_reflns_number_total 6506
_reflns_threshold_expression >2\s(I)
_cod_data_source_file cg500905z_si_003.cif
_cod_data_source_block mo_harvey_kn24_compound_9
_cod_depositor_comments 'Adding full bibliography for 4512075--4512092.cif.'
_cod_original_sg_symbol_H-M 'P n'
_cod_database_code 4512079

loop_
_symmetry_equiv_pos_as_xyz
'x, y, z'
'x+1/2, -y, z+1/2'

loop_
_atom_site_label
_atom_site_type_symbol
_atom_site_fract_x
_atom_site_fract_y
_atom_site_fract_z
_atom_site_U_iso_or_equiv
_atom_site_adp_type
_atom_site_occupancy
_atom_site_symmetry_multiplicity
_atom_site_calc_flag
_atom_site_refinement_flags
C1 C 0.3387(4) 0.7497(9) 0.6614(3) 0.0215(12) Uani 1 1 d .
C2 C 0.3871(5) 0.8816(9) 0.7164(3) 0.0303(14) Uani 1 1 d .
H2 H 0.4433 0.966 0.7016 0.036 Uiso 1 1 calc R
C3 C 0.3530(5) 0.8897(10) 0.7930(3) 0.0314(15) Uani 1 1 d .
H3 H 0.3877 0.9777 0.8311 0.038 Uiso 1 1 calc R
C4 C 0.2701(5) 0.7735(10) 0.8156(3) 0.0321(15) Uani 1 1 d .
H4 H 0.2466 0.7835 0.8682 0.038 Uiso 1 1 calc R
C5 C 0.2212(5) 0.6418(9) 0.7607(4) 0.0331(15) Uani 1 1 d .
H5 H 0.1641 0.5601 0.7757 0.04 Uiso 1 1 calc R
C6 C 0.2552(5) 0.6287(9) 0.6841(3) 0.0282(14) Uani 1 1 d .
H6 H 0.2217 0.5371 0.6467 0.034 Uiso 1 1 calc R
C7 C 0.3033(4) 1.1724(8) 0.4415(3) 0.0210(12) Uani 1 1 d .
C8 C 0.2168(5) 1.0471(9) 0.4261(4) 0.0304(14) Uani 1 1 d .
H8 H 0.1927 0.961 0.467 0.036 Uiso 1 1 calc R
C9 C 0.1660(5) 1.0471(10) 0.3516(4) 0.0330(15) Uani 1 1 d .
H9 H 0.1076 0.9595 0.341 0.04 Uiso 1 1 calc R
C10 C 0.2002(5) 1.1754(9) 0.2919(3) 0.0299(15) Uani 1 1 d .
H10 H 0.165 1.1766 0.2407 0.036 Uiso 1 1 calc R
C11 C 0.2848(5) 1.3000(9) 0.3076(3) 0.0325(15) Uani 1 1 d .
H11 H 0.3077 1.3885 0.2669 0.039 Uiso 1 1 calc R
C12 C 0.3377(5) 1.2993(9) 0.3816(3) 0.0281(14) Uani 1 1 d .
H12 H 0.3971 1.3849 0.3915 0.034 Uiso 1 1 calc R
C13 C 0.9141(5) 1.6629(8) 0.5133(3) 0.0234(13) Uani 1 1 d .
C14 C 0.8805(5) 1.6553(9) 0.4332(3) 0.0267(13) Uani 1 1 d .
H14 H 0.8097 1.6832 0.4173 0.032 Uiso 1 1 calc R
C15 C 0.9519(5) 1.6064(9) 0.3767(3) 0.0310(15) Uani 1 1 d .
H15 H 0.9301 1.6024 0.3217 0.037 Uiso 1 1 calc R
C16 C 1.0547(5) 1.5632(9) 0.4003(4) 0.0328(15) Uani 1 1 d .
H16 H 1.1033 1.5283 0.3617 0.039 Uiso 1 1 calc R
C17 C 1.0857(5) 1.5713(10) 0.4798(4) 0.0352(15) Uani 1 1 d .
H17 H 1.156 1.5401 0.4959 0.042 Uiso 1 1 calc R
C18 C 1.0171(5) 1.6236(9) 0.5367(3) 0.0287(14) Uani 1 1 d .
H18 H 1.0401 1.6327 0.5914 0.034 Uiso 1 1 calc R
C19 C 0.9180(5) 1.1559(8) 0.6289(3) 0.0236(13) Uani 1 1 d .
C20 C 1.0229(5) 1.1241(9) 0.6156(4) 0.0310(14) Uani 1 1 d .
H20 H 1.0453 1.1037 0.5631 0.037 Uiso 1 1 calc R
C21 C 1.0950(5) 1.1229(10) 0.6816(4) 0.0409(16) Uani 1 1 d .
H21 H 1.1671 1.1026 0.674 0.049 Uiso 1 1 calc R
C22 C 1.0610(5) 1.1511(10) 0.7574(4) 0.0416(18) Uani 1 1 d .
H22 H 1.11 1.1503 0.8019 0.05 Uiso 1 1 calc R
C23 C 0.9576(5) 1.1800(9) 0.7690(4) 0.0375(16) Uani 1 1 d .
H23 H 0.9353 1.1965 0.8217 0.045 Uiso 1 1 calc R
C24 C 0.8845(5) 1.1857(9) 0.7051(3) 0.0287(14) Uani 1 1 d .
H24 H 0.8129 1.2097 0.7135 0.034 Uiso 1 1 calc R
C25 C 0.4456(4) 0.9488(8) 0.5406(3) 0.0214(13) Uani 1 1 d .
H25A H 0.4768 0.9341 0.4882 0.026 Uiso 1 1 calc R
H25B H 0.5033 0.9652 0.5817 0.026 Uiso 1 1 calc R
C26 C 0.7519(5) 1.9255(8) 0.5612(3) 0.0217(13) Uani 1 1 d .
H26A H 0.7031 1.957 0.6033 0.026 Uiso 1 1 calc R
H26B H 0.7094 1.8927 0.5118 0.026 Uiso 1 1 calc R
Br1 Br 0.59408(4) 1.34134(9) 0.67254(3) 0.02428(14) Uani 1 1 d .
Br2 Br 0.60031(4) 1.52072(9) 0.44705(3) 0.02573(15) Uani 1 1 d .
Cu1 Cu 0.48583(5) 1.44320(11) 0.55452(4) 0.02237(17) Uani 1 1 d .
Cu2 Cu 0.71334(5) 1.42469(11) 0.56593(4) 0.02368(18) Uani 1 1 d .
S1 S 0.37408(11) 0.7178(2) 0.56134(8) 0.0206(3) Uani 1 1 d .
S2 S 0.36470(11) 1.1803(2) 0.53922(8) 0.0208(3) Uani 1 1 d .
S3 S 0.82867(11) 1.1553(2) 0.54334(8) 0.0219(3) Uani 1 1 d .
S4 S 0.82620(11) 1.7001(2) 0.59088(8) 0.0211(3) Uani 1 1 d .

loop_
_atom_site_aniso_label
_atom_site_aniso_U_11
_atom_site_aniso_U_22
_atom_site_aniso_U_33
_atom_site_aniso_U_23
_atom_site_aniso_U_13
_atom_site_aniso_U_12
C1 0.021(3) 0.022(3) 0.021(3) 0.001(2) 0.000(2) 0.005(3)
C2 0.027(3) 0.029(4) 0.035(3) 0.001(3) 0.008(3) -0.004(3)
C3 0.037(4) 0.033(4) 0.024(3) -0.007(3) 0.003(3) -0.002(3)
C4 0.034(4) 0.041(4) 0.021(3) 0.005(3) 0.008(3) -0.005(3)
C5 0.033(4) 0.031(4) 0.036(4) 0.003(3) 0.010(3) -0.012(3)
C6 0.034(4) 0.019(3) 0.031(3) 0.003(2) -0.003(3) -0.004(3)
C7 0.022(3) 0.019(3) 0.022(3) 0.002(2) 0.001(2) -0.001(2)
C8 0.030(4) 0.030(4) 0.031(3) 0.005(3) -0.004(3) -0.004(3)
C9 0.026(4) 0.026(4) 0.045(4) 0.001(3) -0.011(3) -0.006(3)
C10 0.029(4) 0.033(4) 0.027(3) -0.009(3) -0.008(3) -0.003(3)
C11 0.031(4) 0.037(4) 0.029(3) 0.003(3) 0.004(3) 0.001(3)
C12 0.021(3) 0.038(4) 0.025(3) 0.002(3) -0.006(3) -0.005(3)
C13 0.031(3) 0.014(3) 0.025(3) -0.002(2) 0.004(3) -0.004(3)
C14 0.023(3) 0.031(4) 0.026(3) 0.000(3) 0.003(3) -0.010(3)
C15 0.040(4) 0.033(4) 0.020(3) -0.008(3) 0.006(3) -0.006(3)
C16 0.037(4) 0.020(3) 0.043(4) -0.008(3) 0.020(3) -0.006(3)
C17 0.022(3) 0.034(4) 0.050(4) 0.002(3) 0.005(3) 0.004(3)
C18 0.025(3) 0.031(4) 0.031(3) 0.000(3) 0.000(3) 0.002(3)
C19 0.024(3) 0.014(3) 0.032(3) -0.005(2) -0.006(3) -0.002(2)
C20 0.028(4) 0.022(3) 0.043(4) -0.001(3) 0.002(3) 0.001(3)
C21 0.026(3) 0.034(4) 0.061(5) -0.007(4) -0.008(3) 0.003(3)
C22 0.033(4) 0.037(4) 0.052(4) -0.011(3) -0.019(3) 0.007(3)
C23 0.040(4) 0.037(4) 0.034(4) -0.005(3) -0.009(3) 0.001(3)
C24 0.020(3) 0.028(4) 0.038(3) 0.001(3) -0.003(3) 0.000(3)
C25 0.018(3) 0.020(3) 0.027(3) -0.001(2) 0.003(2) 0.000(2)
C26 0.021(3) 0.014(3) 0.029(3) 0.000(2) -0.003(3) 0.001(2)
Br1 0.0222(3) 0.0300(4) 0.0207(3) 0.0024(3) 0.0010(2) -0.0007(3)
Br2 0.0209(3) 0.0353(4) 0.0211(3) 0.0014(3) 0.0022(2) -0.0009(3)
Cu1 0.0239(4) 0.0197(4) 0.0236(4) 0.0005(3) 0.0017(3) 0.0002(3)
Cu2 0.0240(4) 0.0207(4) 0.0264(4) 0.0016(3) 0.0014(3) -0.0004(3)
S1 0.0209(8) 0.0176(8) 0.0232(7) -0.0004(6) 0.0016(6) 0.0004(6)
S2 0.0221(8) 0.0175(8) 0.0226(7) 0.0010(6) 0.0007(6) 0.0004(6)
S3 0.0226(8) 0.0172(8) 0.0261(7) 0.0003(6) 0.0034(6) -0.0017(6)
S4 0.0219(8) 0.0180(8) 0.0233(7) 0.0000(6) 0.0021(6) -0.0004(6)

loop_
_atom_type_symbol
_atom_type_description
_atom_type_scat_dispersion_real
_atom_type_scat_dispersion_imag
_atom_type_scat_source
C C 0.0033 0.0016 'International Tables Vol C Tables 4.2.6.8 and 6.1.1.4'
H H 0 0 'International Tables Vol C Tables 4.2.6.8 and 6.1.1.4'
Br Br -0.2901 2.4595 'International Tables Vol C Tables 4.2.6.8 and 6.1.1.4'
Cu Cu 0.3201 1.2651 'International Tables Vol C Tables 4.2.6.8 and 6.1.1.4'
S S 0.1246 0.1234 'International Tables Vol C Tables 4.2.6.8 and 6.1.1.4'

loop_
_geom_angle_atom_site_label_1
_geom_angle_atom_site_label_2
_geom_angle_atom_site_label_3
_geom_angle
_geom_angle_site_symmetry_1
_geom_angle_site_symmetry_3
C2 C1 C6 119.3(5) . .
C2 C1 S1 125.1(5) . .
C6 C1 S1 115.5(4) . .
C3 C2 C1 119.5(6) . .
C4 C3 C2 121.6(6) . .
C3 C4 C5 119.1(5) . .
C6 C5 C4 120.2(6) . .
C5 C6 C1 120.2(5) . .
C12 C7 C8 119.7(5) . .
C12 C7 S2 120.4(4) . .
C8 C7 S2 119.9(4) . .
C9 C8 C7 120.2(5) . .
C8 C9 C10 120.0(6) . .
C11 C10 C9 119.5(5) . .
C10 C11 C12 121.1(6) . .
C11 C12 C7 119.4(5) . .
C18 C13 C14 120.8(5) . .
C18 C13 S4 116.7(4) . .
C14 C13 S4 122.3(5) . .
C15 C14 C13 119.0(6) . .
C16 C15 C14 120.3(6) . .
C17 C16 C15 119.4(6) . .
C16 C17 C18 121.4(6) . .
C17 C18 C13 119.1(6) . .
C24 C19 C20 121.2(5) . .
C24 C19 S3 121.6(5) . .
C20 C19 S3 117.2(5) . .
C19 C20 C21 118.5(6) . .
C22 C21 C20 119.9(6) . .
C23 C22 C21 120.5(6) . .
C22 C23 C24 121.1(6) . .
C19 C24 C23 118.6(6) . .
S1 C25 S2 113.1(3) . .
S4 C26 S3 115.3(3) . 1_565
Cu1 Br1 Cu2 72.73(2) . .
Cu1 Br2 Cu2 72.77(2) . .
S1 Cu1 S2 99.23(6) 1_565 .
S1 Cu1 Br2 106.22(5) 1_565 .
S2 Cu1 Br2 119.88(4) . .
S1 Cu1 Br1 119.93(4) 1_565 .
S2 Cu1 Br1 103.87(4) . .
Br2 Cu1 Br1 108.36(3) . .
S1 Cu1 Cu2 130.89(5) 1_565 .
S2 Cu1 Cu2 129.87(5) . .
Br2 Cu1 Cu2 54.32(2) . .
Br1 Cu1 Cu2 54.05(2) . .
S4 Cu2 S3 102.16(6) . .
S4 Cu2 Br1 116.20(4) . .
S3 Cu2 Br1 112.05(5) . .
S4 Cu2 Br2 106.47(4) . .
S3 Cu2 Br2 113.97(4) . .
Br1 Cu2 Br2 106.13(3) . .
S4 Cu2 Cu1 126.28(4) . .
S3 Cu2 Cu1 131.37(5) . .
Br1 Cu2 Cu1 53.22(2) . .
Br2 Cu2 Cu1 52.91(2) . .
C1 S1 C25 104.1(3) . .
C1 S1 Cu1 109.26(18) . 1_545
C25 S1 Cu1 108.10(19) . 1_545
C7 S2 C25 102.2(2) . .
C7 S2 Cu1 112.66(19) . .
C25 S2 Cu1 103.13(19) . .
C19 S3 C26 101.5(3) . 1_545
C19 S3 Cu2 104.69(19) . .
C26 S3 Cu2 103.49(19) 1_545 .
C13 S4 C26 104.8(3) . .
C13 S4 Cu2 100.18(19) . .
C26 S4 Cu2 104.99(19) . .

loop_
_geom_bond_atom_site_label_1
_geom_bond_atom_site_label_2
_geom_bond_distance
_geom_bond_site_symmetry_2
C1 C2 1.382(8) .
C1 C6 1.398(8) .
C1 S1 1.774(5) .
C2 C3 1.380(8) .
C3 C4 1.374(9) .
C4 C5 1.382(8) .
C5 C6 1.380(8) .
C7 C12 1.389(7) .
C7 C8 1.389(8) .
C7 S2 1.782(5) .
C8 C9 1.378(8) .
C9 C10 1.391(8) .
C10 C11 1.369(8) .
C11 C12 1.384(8) .
C13 C18 1.382(8) .
C13 C14 1.391(8) .
C13 S4 1.784(6) .
C14 C15 1.389(8) .
C15 C16 1.386(8) .
C16 C17 1.373(8) .
C17 C18 1.376(8) .
C19 C24 1.384(8) .
C19 C20 1.392(8) .
C19 S3 1.788(6) .
C20 C21 1.404(9) .
C21 C22 1.378(9) .
C22 C23 1.365(9) .
C23 C24 1.387(8) .
C25 S1 1.802(6) .
C25 S2 1.826(6) .
C26 S4 1.802(5) .
C26 S3 1.822(6) 1_565
Br1 Cu1 2.4486(8) .
Br1 Cu2 2.4749(9) .
Br2 Cu1 2.4382(8) .
Br2 Cu2 2.4827(8) .
Cu1 S1 2.2951(16) 1_565
Cu1 S2 2.3140(16) .
Cu1 Cu2 2.9192(9) .
Cu2 S4 2.3254(16) .
Cu2 S3 2.3352(16) .
S1 Cu1 2.2951(16) 1_545
S3 C26 1.822(6) 1_545

loop_
_geom_torsion_atom_site_label_1
_geom_torsion_atom_site_label_2
_geom_torsion_atom_site_label_3
_geom_torsion_atom_site_label_4
_geom_torsion
_geom_torsion_site_symmetry_1
_geom_torsion_site_symmetry_4
C6 C1 C2 C3 0.8(9) . .
S1 C1 C2 C3 -179.0(5) . .
C1 C2 C3 C4 -1.7(10) . .
C2 C3 C4 C5 1.5(10) . .
C3 C4 C5 C6 -0.4(10) . .
C4 C5 C6 C1 -0.5(9) . .
C2 C1 C6 C5 0.3(9) . .
S1 C1 C6 C5 -179.9(4) . .
C12 C7 C8 C9 0.6(9) . .
S2 C7 C8 C9 177.0(5) . .
C7 C8 C9 C10 -1.0(9) . .
C8 C9 C10 C11 0.5(9) . .
C9 C10 C11 C12 0.6(9) . .
C10 C11 C12 C7 -1.0(9) . .
C8 C7 C12 C11 0.5(9) . .
S2 C7 C12 C11 -176.0(5) . .
C18 C13 C14 C15 0.4(8) . .
S4 C13 C14 C15 -173.9(4) . .
C13 C14 C15 C16 0.8(9) . .
C14 C15 C16 C17 -0.7(9) . .
C15 C16 C17 C18 -0.7(10) . .
C16 C17 C18 C13 1.9(9) . .
C14 C13 C18 C17 -1.7(9) . .
S4 C13 C18 C17 172.9(5) . .
C24 C19 C20 C21 0.0(8) . .
S3 C19 C20 C21 -179.8(4) . .
C19 C20 C21 C22 0.5(9) . .
C20 C21 C22 C23 0.1(10) . .
C21 C22 C23 C24 -1.2(10) . .
C20 C19 C24 C23 -1.1(8) . .
S3 C19 C24 C23 178.7(4) . .
C22 C23 C24 C19 1.7(9) . .
Cu2 Br2 Cu1 S1 129.07(4) . 1_565
Cu2 Br2 Cu1 S2 -119.84(5) . .
Cu2 Br2 Cu1 Br1 -1.03(3) . .
Cu2 Br1 Cu1 S1 -121.03(5) . 1_565
Cu2 Br1 Cu1 S2 129.53(5) . .
Cu2 Br1 Cu1 Br2 1.03(3) . .
Cu1 Br1 Cu2 S4 117.11(5) . .
Cu1 Br1 Cu2 S3 -125.99(5) . .
Cu1 Br1 Cu2 Br2 -1.00(3) . .
Cu1 Br2 Cu2 S4 -123.37(5) . .
Cu1 Br2 Cu2 S3 124.80(5) . .
Cu1 Br2 Cu2 Br1 1.00(3) . .
S1 Cu1 Cu2 S4 3.05(8) 1_565 .
S2 Cu1 Cu2 S4 -175.06(7) . .
Br2 Cu1 Cu2 S4 83.45(5) . .
Br1 Cu1 Cu2 S4 -97.76(5) . .
S1 Cu1 Cu2 S3 -171.14(7) 1_565 .
S2 Cu1 Cu2 S3 10.76(8) . .
Br2 Cu1 Cu2 S3 -90.74(6) . .
Br1 Cu1 Cu2 S3 88.06(6) . .
S1 Cu1 Cu2 Br1 100.80(6) 1_565 .
S2 Cu1 Cu2 Br1 -77.30(6) . .
Br2 Cu1 Cu2 Br1 -178.80(4) . .
S1 Cu1 Cu2 Br2 -80.40(6) 1_565 .
S2 Cu1 Cu2 Br2 101.50(6) . .
Br1 Cu1 Cu2 Br2 178.80(4) . .
C2 C1 S1 C25 -20.5(6) . .
C6 C1 S1 C25 159.7(4) . .
C2 C1 S1 Cu1 94.8(5) . 1_545
C6 C1 S1 Cu1 -85.0(4) . 1_545
S2 C25 S1 C1 -66.7(3) . .
S2 C25 S1 Cu1 177.2(2) . 1_545
C12 C7 S2 C25 -102.9(5) . .
C8 C7 S2 C25 80.7(5) . .
C12 C7 S2 Cu1 7.2(5) . .
C8 C7 S2 Cu1 -169.3(4) . .
S1 C25 S2 C7 -81.4(3) . .
S1 C25 S2 Cu1 161.5(2) . .
S1 Cu1 S2 C7 74.7(2) 1_565 .
Br2 Cu1 S2 C7 -40.2(2) . .
Br1 Cu1 S2 C7 -161.2(2) . .
Cu2 Cu1 S2 C7 -106.8(2) . .
S1 Cu1 S2 C25 -175.88(18) 1_565 .
Br2 Cu1 S2 C25 69.30(19) . .
Br1 Cu1 S2 C25 -51.76(18) . .
Cu2 Cu1 S2 C25 2.67(19) . .
C24 C19 S3 C26 -66.0(5) . 1_545
C20 C19 S3 C26 113.7(5) . 1_545
C24 C19 S3 Cu2 41.4(5) . .
C20 C19 S3 Cu2 -138.9(4) . .
S4 Cu2 S3 C19 53.2(2) . .
Br1 Cu2 S3 C19 -71.8(2) . .
Br2 Cu2 S3 C19 167.6(2) . .
Cu1 Cu2 S3 C19 -131.6(2) . .
S4 Cu2 S3 C26 159.16(19) . 1_545
Br1 Cu2 S3 C26 34.10(19) . 1_545
Br2 Cu2 S3 C26 -86.44(19) . 1_545
Cu1 Cu2 S3 C26 -25.6(2) . 1_545
C18 C13 S4 C26 133.8(4) . .
C14 C13 S4 C26 -51.7(5) . .
C18 C13 S4 Cu2 -117.6(4) . .
C14 C13 S4 Cu2 56.9(5) . .
S3 C26 S4 C13 -56.2(4) 1_565 .
S3 C26 S4 Cu2 -161.2(2) 1_565 .
S3 Cu2 S4 C13 44.3(2) . .
Br1 Cu2 S4 C13 166.6(2) . .
Br2 Cu2 S4 C13 -75.5(2) . .
Cu1 Cu2 S4 C13 -131.2(2) . .
S3 Cu2 S4 C26 152.8(2) . .
Br1 Cu2 S4 C26 -85.0(2) . .
Br2 Cu2 S4 C26 33.0(2) . .
Cu1 Cu2 S4 C26 -22.8(2) . .
